data_7036002
loop_
_publ_author_name
'Hatnean, Jillian A.'
'Johnson, Samuel A.'

_publ_section_title
;
 Diamagnetic molybdenum nitride complexes supported by diligating tripodal
 triamido-phosphine ligands as precursors to paramagnetic phosphine
 donors.
;
_journal_issue 33
_journal_name_full 'Dalton transactions (Cambridge, England : 2003)'
_journal_page_first 14925
_journal_page_last 14936
_journal_paper_doi 10.1039/c5dt01415h
_journal_volume 44
_journal_year 2015
_chemical_formula_moiety '2(C54 H66 Mo N4 P V), 3(C7 H8)'
_chemical_formula_sum 'C129 H156 Mo2 N8 P2 V2'
_chemical_formula_weight 2174.32
_chemical_name_systematic
;
 ?
;
_space_group_IT_number 14
_symmetry_cell_setting monoclinic
_symmetry_space_group_name_Hall '-P 2yn'
_symmetry_space_group_name_H-M 'P 1 21/n 1'
_atom_sites_solution_hydrogens geom
_atom_sites_solution_primary direct
_atom_sites_solution_secondary difmap
_audit_conform_dict_location ftp://ftp.iucr.org/pub/cif_core.dic
_audit_conform_dict_name cif_core.dic
_audit_conform_dict_version 2.3
_audit_creation_date 2012-04-16T16:51:47-00:00
_audit_creation_method 'WinGX routine CIF_UPDATE'
_audit_update_record
;
2015-06-26 deposited with the CCDC.
2015-07-22 downloaded from the CCDC.
;
_cell_angle_alpha 90
_cell_angle_beta 99.871(2)
_cell_angle_gamma 90
_cell_formula_units_Z 4
_cell_length_a 16.151(3)
_cell_length_b 40.821(7)
_cell_length_c 17.845(3)
_cell_measurement_reflns_used 9765
_cell_measurement_temperature 173(2)
_cell_measurement_theta_max 28.18
_cell_measurement_theta_min 2.37
_cell_volume 11591(4)
_computing_cell_refinement 'Bruker SMART'
_computing_data_collection 'Bruker SMART'
_computing_data_reduction 'Bruker SAINT'
_computing_molecular_graphics 'Bruker SHELXTL'
_computing_publication_material 'Bruker SHELXTL'
_computing_structure_refinement 'SHELXL-97 (Sheldrick, 1997)'
_computing_structure_solution 'Bruker SHELXTL'
_diffrn_ambient_temperature 173(2)
_diffrn_measured_fraction_theta_full 0.987
_diffrn_measured_fraction_theta_max 0.987
_diffrn_measurement_device_type 'CCD area detector'
_diffrn_measurement_method 'phi and omega scans'
_diffrn_radiation_monochromator graphite
_diffrn_radiation_type MoK\a
_diffrn_radiation_wavelength 0.71073
_diffrn_reflns_av_R_equivalents 0.0471
_diffrn_reflns_av_unetI/netI 0.0403
_diffrn_reflns_limit_h_max 20
_diffrn_reflns_limit_h_min -20
_diffrn_reflns_limit_k_max 52
_diffrn_reflns_limit_k_min -52
_diffrn_reflns_limit_l_max 23
_diffrn_reflns_limit_l_min -23
_diffrn_reflns_number 129151
_diffrn_reflns_theta_full 27.5
_diffrn_reflns_theta_max 27.5
_diffrn_reflns_theta_min 1.37
_exptl_absorpt_coefficient_mu 0.447
_exptl_absorpt_correction_T_max 0.9159
_exptl_absorpt_correction_T_min 0.8775
_exptl_absorpt_correction_type multi-scan
_exptl_absorpt_process_details 'SADABS, BRUKER 2001'
_exptl_crystal_colour brown
_exptl_crystal_density_diffrn 1.246
_exptl_crystal_density_method 'not measured'
_exptl_crystal_description rod
_exptl_crystal_F_000 4584
_exptl_crystal_size_max 0.3
_exptl_crystal_size_mid 0.2
_exptl_crystal_size_min 0.2
_refine_diff_density_max 0.772
_refine_diff_density_min -0.435
_refine_diff_density_rms 0.075
_refine_ls_extinction_method none
_refine_ls_goodness_of_fit_ref 1.061
_refine_ls_hydrogen_treatment constr
_refine_ls_matrix_type full
_refine_ls_number_parameters 1285
_refine_ls_number_reflns 26282
_refine_ls_number_restraints 0
_refine_ls_restrained_S_all 1.061
_refine_ls_R_factor_all 0.0668
_refine_ls_R_factor_gt 0.0467
_refine_ls_shift/su_max 0.019
_refine_ls_shift/su_mean 0
_refine_ls_structure_factor_coef Fsqd
_refine_ls_weighting_details 'calc w=1/[\s^2^(Fo^2^)+(0.0463P)^2^+12.7295P] where P=(Fo^2^+2Fc^2^)/3'
_refine_ls_weighting_scheme calc
_refine_ls_wR_factor_gt 0.1041
_refine_ls_wR_factor_ref 0.1146
_reflns_number_gt 20682
_reflns_number_total 26282
_reflns_threshold_expression >2sigma(I)
_cod_data_source_file c5dt01415h1.cif
_cod_data_source_block 4a
_cod_depositor_comments
;
The following automatic conversions were performed:

'_symmetry_cell_setting' value 'Monoclinic' changed to 'monoclinic'
according to
/usr/data/users/saulius/crontab/automatic-downloads/rss-feeds/RSC/lib/dictionaries/cif_core.dic
dictionary named 'cif_core.dic' version 2.4.2 from 2011-04-26.

Automatic conversion script
Id: cif_fix_values 3271 2015-04-21 07:52:19Z andrius 

 Adding full bibliography for 7035997--7036004.cif.
;
_cod_original_cell_volume 11591(3)
_cod_original_sg_symbol_H-M 'P 21/n'
_cod_database_code 7036002

loop_
_symmetry_equiv_pos_as_xyz
'x, y, z'
'-x+1/2, y+1/2, -z+1/2'
'-x, -y, -z'
'x-1/2, -y-1/2, z-1/2'

loop_
_atom_site_label
_atom_site_type_symbol
_atom_site_fract_x
_atom_site_fract_y
_atom_site_fract_z
_atom_site_U_iso_or_equiv
_atom_site_adp_type
_atom_site_occupancy
_atom_site_symmetry_multiplicity
_atom_site_calc_flag
_atom_site_refinement_flags
_atom_site_disorder_assembly
_atom_site_disorder_group
Mo1 Mo 0.235071(14) 0.015093(5) 0.357454(13) 0.02285(6) Uani 1 1 d . . .
Mo2 Mo 0.100617(13) 0.262717(5) 0.111351(12) 0.02135(6) Uani 1 1 d . . .
V1 V 0.30633(3) -0.051780(10) 0.24274(2) 0.02136(9) Uani 1 1 d . . .
V2 V 0.23529(3) 0.196501(10) 0.21168(2) 0.02103(9) Uani 1 1 d . . .
N1 N 0.19559(14) -0.00026(6) 0.44891(13) 0.0277(5) Uani 1 1 d . . .
N2 N 0.14558(14) 0.04102(5) 0.29763(13) 0.0268(5) Uani 1 1 d . . .
N3 N 0.32613(14) 0.04535(5) 0.39080(13) 0.0283(5) Uani 1 1 d . . .
N4 N 0.26880(13) -0.01606(5) 0.30765(12) 0.0241(5) Uani 1 1 d . . .
N5 N 0.05297(13) 0.29094(5) 0.18124(13) 0.0251(5) Uani 1 1 d . . .
N6 N 0.00647(13) 0.24437(5) 0.04225(13) 0.0260(5) Uani 1 1 d . . .
N7 N 0.16136(14) 0.29060(5) 0.05021(12) 0.0270(5) Uani 1 1 d . . .
N8 N 0.16230(13) 0.23264(5) 0.15685(12) 0.0223(4) Uani 1 1 d . . .
P1 P 0.18276(5) 0.070142(19) 0.44615(4) 0.03374(17) Uani 1 1 d . . .
P2 P -0.00768(5) 0.314477(18) 0.03001(4) 0.03122(16) Uani 1 1 d . . .
C1 C 0.18198(19) 0.02936(7) 0.49234(16) 0.0331(6) Uani 1 1 d . . .
H1A H 0.2256 0.0297 0.5386 0.04 Uiso 1 1 calc R . .
H1B H 0.1271 0.0269 0.5093 0.04 Uiso 1 1 calc R . .
C2 C 0.11643(18) 0.06406(7) 0.35138(17) 0.0337(6) Uani 1 1 d . . .
H2A H 0.0604 0.0566 0.3597 0.04 Uiso 1 1 calc R . .
H2B H 0.1086 0.0857 0.3262 0.04 Uiso 1 1 calc R . .
C3 C 0.29029(19) 0.07391(7) 0.42362(17) 0.0349(7) Uani 1 1 d . . .
H3A H 0.2902 0.0924 0.3878 0.042 Uiso 1 1 calc R . .
H3B H 0.3286 0.0799 0.4711 0.042 Uiso 1 1 calc R . .
C4 C 0.18615(16) -0.03065(7) 0.48516(15) 0.0275(6) Uani 1 1 d . . .
C5 C 0.17479(17) -0.05914(7) 0.44244(16) 0.0297(6) Uani 1 1 d . . .
H5 H 0.1713 -0.058 0.3888 0.036 Uiso 1 1 calc R . .
C6 C 0.16840(18) -0.08945(7) 0.47713(18) 0.0340(6) Uani 1 1 d . . .
C7 C 0.17315(18) -0.09052(8) 0.55529(18) 0.0370(7) Uani 1 1 d . . .
H7 H 0.1708 -0.1111 0.5795 0.044 Uiso 1 1 calc R . .
C8 C 0.18122(19) -0.06251(8) 0.59897(17) 0.0382(7) Uani 1 1 d . . .
C9 C 0.18717(18) -0.03236(8) 0.56347(17) 0.0352(7) Uani 1 1 d . . .
H9 H 0.192 -0.0128 0.5928 0.042 Uiso 1 1 calc R . .
C10 C 0.1563(2) -0.12020(8) 0.4303(2) 0.0515(9) Uani 1 1 d . . .
H10A H 0.1487 -0.1388 0.4631 0.077 Uiso 1 1 calc R . .
H10B H 0.2059 -0.1239 0.4065 0.077 Uiso 1 1 calc R . .
H10C H 0.1065 -0.1179 0.3907 0.077 Uiso 1 1 calc R . .
C11 C 0.1862(3) -0.06426(10) 0.6840(2) 0.0612(11) Uani 1 1 d . . .
H11A H 0.172 -0.0865 0.6984 0.092 Uiso 1 1 calc R . .
H11B H 0.1464 -0.0486 0.6997 0.092 Uiso 1 1 calc R . .
H11C H 0.2433 -0.0588 0.7092 0.092 Uiso 1 1 calc R . .
C12 C 0.10335(17) 0.04313(6) 0.22096(16) 0.0281(6) Uani 1 1 d . . .
C13 C 0.14274(17) 0.03293(6) 0.16226(16) 0.0284(6) Uani 1 1 d . . .
H13 H 0.1987 0.0249 0.1733 0.034 Uiso 1 1 calc R . .
C14 C 0.10163(18) 0.03428(7) 0.08721(17) 0.0345(6) Uani 1 1 d . . .
C15 C 0.0205(2) 0.04666(9) 0.07234(18) 0.0441(8) Uani 1 1 d . . .
H15 H -0.0083 0.0476 0.0213 0.053 Uiso 1 1 calc R . .
C16 C -0.0190(2) 0.05753(10) 0.1294(2) 0.0531(9) Uani 1 1 d . . .
C17 C 0.02220(19) 0.05581(8) 0.20412(19) 0.0423(8) Uani 1 1 d . . .
H17 H -0.005 0.0633 0.2441 0.051 Uiso 1 1 calc R . .
C18 C 0.1438(2) 0.02303(9) 0.02354(18) 0.0466(8) Uani 1 1 d . . .
H18A H 0.1092 0.0062 -0.006 0.07 Uiso 1 1 calc R . .
H18B H 0.199 0.0138 0.0443 0.07 Uiso 1 1 calc R . .
H18C H 0.1507 0.0416 -0.0095 0.07 Uiso 1 1 calc R . .
C19 C -0.1072(3) 0.07169(16) 0.1122(3) 0.096(2) Uani 1 1 d . . .
H19A H -0.1054 0.0932 0.0882 0.144 Uiso 1 1 calc R . .
H19B H -0.1295 0.074 0.1596 0.144 Uiso 1 1 calc R . .
H19C H -0.1435 0.057 0.0776 0.144 Uiso 1 1 calc R . .
C20 C 0.41392(17) 0.04653(7) 0.38878(15) 0.0283(6) Uani 1 1 d . . .
C21 C 0.46015(17) 0.01773(7) 0.39643(16) 0.0306(6) Uani 1 1 d . . .
H21 H 0.433 -0.0025 0.4029 0.037 Uiso 1 1 calc R . .
C22 C 0.54556(18) 0.01812(7) 0.39469(16) 0.0333(6) Uani 1 1 d . . .
C23 C 0.58399(18) 0.04805(8) 0.38540(17) 0.0370(7) Uani 1 1 d . . .
H23 H 0.6425 0.0485 0.3839 0.044 Uiso 1 1 calc R . .
C24 C 0.53909(18) 0.07714(8) 0.37835(17) 0.0362(7) Uani 1 1 d . . .
C25 C 0.45366(18) 0.07620(7) 0.38013(16) 0.0338(6) Uani 1 1 d . . .
H25 H 0.422 0.0959 0.3754 0.041 Uiso 1 1 calc R . .
C26 C 0.5959(2) -0.01293(8) 0.4047(2) 0.0475(8) Uani 1 1 d . . .
H26A H 0.6278 -0.0139 0.4566 0.071 Uiso 1 1 calc R . .
H26B H 0.6347 -0.0134 0.3682 0.071 Uiso 1 1 calc R . .
H26C H 0.5579 -0.0318 0.396 0.071 Uiso 1 1 calc R . .
C27 C 0.5831(2) 0.10923(9) 0.3695(2) 0.0531(9) Uani 1 1 d . . .
H27A H 0.5931 0.1114 0.3171 0.08 Uiso 1 1 calc R . .
H27B H 0.637 0.1097 0.4045 0.08 Uiso 1 1 calc R . .
H27C H 0.5479 0.1274 0.3813 0.08 Uiso 1 1 calc R . .
C28 C 0.42676(16) -0.06953(6) 0.29170(15) 0.0246(5) Uani 1 1 d . . .
C29 C 0.49715(17) -0.07442(7) 0.25446(16) 0.0282(6) Uani 1 1 d . . .
C30 C 0.56806(17) -0.09111(7) 0.29100(17) 0.0309(6) Uani 1 1 d . . .
H30 H 0.6134 -0.0945 0.2643 0.037 Uiso 1 1 calc R . .
C31 C 0.57510(16) -0.10291(6) 0.36431(16) 0.0282(6) Uani 1 1 d . . .
C32 C 0.50872(16) -0.09708(6) 0.40224(15) 0.0273(6) Uani 1 1 d . . .
H32 H 0.5128 -0.104 0.4535 0.033 Uiso 1 1 calc R . .
C33 C 0.43582(16) -0.08115(6) 0.36674(15) 0.0248(5) Uani 1 1 d . . .
C34 C 0.5004(2) -0.06163(8) 0.17561(18) 0.0419(8) Uani 1 1 d . . .
H34A H 0.553 -0.0687 0.16 0.063 Uiso 1 1 calc R . .
H34B H 0.4979 -0.0376 0.1758 0.063 Uiso 1 1 calc R . .
H34C H 0.4526 -0.0703 0.1398 0.063 Uiso 1 1 calc R . .
C35 C 0.65315(18) -0.12102(7) 0.40066(18) 0.0369(7) Uani 1 1 d . . .
H35A H 0.6648 -0.1388 0.367 0.055 Uiso 1 1 calc R . .
H35B H 0.6445 -0.1302 0.4494 0.055 Uiso 1 1 calc R . .
H35C H 0.7008 -0.1058 0.4092 0.055 Uiso 1 1 calc R . .
C36 C 0.36538(17) -0.07693(7) 0.41190(16) 0.0327(6) Uani 1 1 d . . .
H36A H 0.369 -0.0551 0.4352 0.049 Uiso 1 1 calc R . .
H36B H 0.3703 -0.0936 0.4518 0.049 Uiso 1 1 calc R . .
H36C H 0.3112 -0.0793 0.378 0.049 Uiso 1 1 calc R . .
C37 C 0.21005(16) -0.08771(6) 0.23498(15) 0.0253(5) Uani 1 1 d . . .
C38 C 0.21895(17) -0.12179(7) 0.24785(15) 0.0283(6) Uani 1 1 d . . .
C39 C 0.14921(19) -0.14212(7) 0.24339(17) 0.0345(6) Uani 1 1 d . . .
H39 H 0.1576 -0.165 0.2516 0.041 Uiso 1 1 calc R . .
C40 C 0.06813(18) -0.13018(7) 0.22745(18) 0.0370(7) Uani 1 1 d . . .
C41 C 0.05789(18) -0.09708(7) 0.21224(18) 0.0348(7) Uani 1 1 d . . .
H41 H 0.0027 -0.0883 0.2001 0.042 Uiso 1 1 calc R . .
C42 C 0.12638(17) -0.07633(7) 0.21431(16) 0.0290(6) Uani 1 1 d . . .
C43 C 0.30406(19) -0.13796(7) 0.2666(2) 0.0408(7) Uani 1 1 d . . .
H43A H 0.3242 -0.1367 0.3216 0.061 Uiso 1 1 calc R . .
H43B H 0.3438 -0.1267 0.2397 0.061 Uiso 1 1 calc R . .
H43C H 0.2994 -0.161 0.2508 0.061 Uiso 1 1 calc R . .
C44 C -0.0073(2) -0.15223(9) 0.2270(3) 0.0609(11) Uani 1 1 d . . .
H44A H -0.0281 -0.1596 0.175 0.091 Uiso 1 1 calc R . .
H44B H -0.0517 -0.1401 0.2461 0.091 Uiso 1 1 calc R . .
H44C H 0.0091 -0.1712 0.2597 0.091 Uiso 1 1 calc R . .
C45 C 0.10852(18) -0.04123(7) 0.19061(19) 0.0392(7) Uani 1 1 d . . .
H45A H 0.0548 -0.04 0.1555 0.059 Uiso 1 1 calc R . .
H45B H 0.1536 -0.033 0.1652 0.059 Uiso 1 1 calc R . .
H45C H 0.1055 -0.0279 0.2357 0.059 Uiso 1 1 calc R . .
C46 C 0.31746(16) -0.03101(7) 0.13789(15) 0.0268(6) Uani 1 1 d . . .
C47 C 0.29888(17) -0.04889(7) 0.06966(16) 0.0301(6) Uani 1 1 d . . .
C48 C 0.32045(19) -0.03712(8) 0.00261(17) 0.0350(7) Uani 1 1 d . . .
H48 H 0.3065 -0.0498 -0.0425 0.042 Uiso 1 1 calc R . .
C49 C 0.36176(19) -0.00748(8) -0.00069(17) 0.0362(7) Uani 1 1 d . . .
C50 C 0.38060(18) 0.01033(7) 0.06623(17) 0.0336(6) Uani 1 1 d . . .
H50 H 0.4088 0.0307 0.0657 0.04 Uiso 1 1 calc R . .
C51 C 0.35953(16) -0.00078(7) 0.13384(16) 0.0280(6) Uani 1 1 d . . .
C52 C 0.2590(2) -0.08258(8) 0.06717(18) 0.0452(8) Uani 1 1 d . . .
H52A H 0.2001 -0.0805 0.0735 0.068 Uiso 1 1 calc R . .
H52B H 0.2893 -0.0961 0.1083 0.068 Uiso 1 1 calc R . .
H52C H 0.2617 -0.0929 0.0181 0.068 Uiso 1 1 calc R . .
C53 C 0.3881(3) 0.00442(9) -0.0730(2) 0.0540(9) Uani 1 1 d . . .
H53A H 0.3905 -0.0142 -0.1074 0.081 Uiso 1 1 calc R . .
H53B H 0.4437 0.0146 -0.0611 0.081 Uiso 1 1 calc R . .
H53C H 0.3473 0.0205 -0.0977 0.081 Uiso 1 1 calc R . .
C54 C 0.3893(2) 0.01951(8) 0.20439(17) 0.0377(7) Uani 1 1 d . . .
H54A H 0.431 0.0355 0.1937 0.057 Uiso 1 1 calc R . .
H54B H 0.4148 0.0051 0.2459 0.057 Uiso 1 1 calc R . .
H54C H 0.3414 0.031 0.2192 0.057 Uiso 1 1 calc R . .
C55 C 0.00939(17) 0.31770(7) 0.13500(16) 0.0301(6) Uani 1 1 d . . .
H55A H 0.0414 0.3381 0.1493 0.036 Uiso 1 1 calc R . .
H55B H -0.0463 0.3205 0.1502 0.036 Uiso 1 1 calc R . .
C56 C -0.04807(17) 0.27208(7) 0.01181(17) 0.0316(6) Uani 1 1 d . . .
H56A H -0.1009 0.2703 0.0326 0.038 Uiso 1 1 calc R . .
H56B H -0.0628 0.2692 -0.044 0.038 Uiso 1 1 calc R . .
C57 C 0.09907(18) 0.31237(7) 0.00585(17) 0.0353(7) Uani 1 1 d . . .
H57A H 0.0932 0.3058 -0.0482 0.042 Uiso 1 1 calc R . .
H57B H 0.1226 0.3348 0.0098 0.042 Uiso 1 1 calc R . .
C58 C 0.05164(15) 0.29269(6) 0.25987(16) 0.0261(6) Uani 1 1 d . . .
C59 C 0.07191(16) 0.26518(6) 0.30555(16) 0.0266(6) Uani 1 1 d . . .
H59 H 0.0845 0.2451 0.2829 0.032 Uiso 1 1 calc R . .
C60 C 0.07407(17) 0.26657(7) 0.38318(17) 0.0315(6) Uani 1 1 d . . .
C61 C 0.05211(18) 0.29564(8) 0.41519(18) 0.0368(7) Uani 1 1 d . . .
H61 H 0.0522 0.2966 0.4684 0.044 Uiso 1 1 calc R . .
C62 C 0.03010(18) 0.32326(7) 0.37101(18) 0.0359(7) Uani 1 1 d . . .
C63 C 0.02972(17) 0.32173(7) 0.29382(17) 0.0306(6) Uani 1 1 d . . .
H63 H 0.0145 0.3405 0.2632 0.037 Uiso 1 1 calc R . .
C64 C 0.1022(2) 0.23730(8) 0.43173(18) 0.0419(7) Uani 1 1 d . . .
H64A H 0.1633 0.2348 0.4364 0.063 Uiso 1 1 calc R . .
H64B H 0.0743 0.2176 0.4082 0.063 Uiso 1 1 calc R . .
H64C H 0.0876 0.2404 0.4823 0.063 Uiso 1 1 calc R . .
C65 C 0.0094(3) 0.35495(9) 0.4071(2) 0.0544(9) Uani 1 1 d . . .
H65A H 0.0616 0.3661 0.4295 0.082 Uiso 1 1 calc R . .
H65B H -0.0238 0.3503 0.447 0.082 Uiso 1 1 calc R . .
H65C H -0.023 0.3691 0.3684 0.082 Uiso 1 1 calc R . .
C66 C -0.02368(16) 0.21270(6) 0.01798(14) 0.0257(5) Uani 1 1 d . . .
C67 C 0.03283(18) 0.18782(7) 0.01131(15) 0.0301(6) Uani 1 1 d . . .
H67 H 0.0915 0.192 0.0232 0.036 Uiso 1 1 calc R . .
C68 C 0.00409(19) 0.15671(7) -0.01279(17) 0.0358(7) Uani 1 1 d . . .
C69 C -0.08175(19) 0.15145(7) -0.03180(17) 0.0359(7) Uani 1 1 d . . .
H69 H -0.1015 0.1305 -0.0497 0.043 Uiso 1 1 calc R . .
C70 C -0.13960(18) 0.17595(7) -0.02546(16) 0.0319(6) Uani 1 1 d . . .
C71 C -0.10964(17) 0.20664(7) -0.00060(15) 0.0287(6) Uani 1 1 d . . .
H71 H -0.1483 0.2238 0.0038 0.034 Uiso 1 1 calc R . .
C72 C 0.0661(2) 0.12940(8) -0.0177(2) 0.0542(10) Uani 1 1 d . . .
H72A H 0.0805 0.1187 0.032 0.081 Uiso 1 1 calc R . .
H72B H 0.117 0.1385 -0.0327 0.081 Uiso 1 1 calc R . .
H72C H 0.0408 0.1133 -0.0557 0.081 Uiso 1 1 calc R . .
C73 C -0.23263(19) 0.16985(8) -0.04546(19) 0.0413(7) Uani 1 1 d . . .
H73A H -0.2506 0.1558 -0.0066 0.062 Uiso 1 1 calc R . .
H73B H -0.2452 0.159 -0.0951 0.062 Uiso 1 1 calc R . .
H73C H -0.2627 0.1908 -0.0477 0.062 Uiso 1 1 calc R . .
C74 C 0.24297(17) 0.29139(6) 0.03086(15) 0.0269(6) Uani 1 1 d . . .
C75 C 0.31236(17) 0.28376(7) 0.08522(16) 0.0290(6) Uani 1 1 d . . .
H75 H 0.3054 0.2793 0.136 0.035 Uiso 1 1 calc R . .
C76 C 0.39213(18) 0.28264(7) 0.06574(17) 0.0345(6) Uani 1 1 d . . .
C77 C 0.4010(2) 0.29002(8) -0.00813(18) 0.0407(7) Uani 1 1 d . . .
H77 H 0.4554 0.2894 -0.0217 0.049 Uiso 1 1 calc R . .
C78 C 0.3329(2) 0.29826(8) -0.06262(18) 0.0427(8) Uani 1 1 d . . .
C79 C 0.25419(19) 0.29914(7) -0.04262(17) 0.0364(7) Uani 1 1 d . . .
H79 H 0.207 0.3051 -0.0795 0.044 Uiso 1 1 calc R . .
C80 C 0.4666(2) 0.27256(10) 0.1236(2) 0.0534(9) Uani 1 1 d . . .
H80A H 0.4775 0.2492 0.118 0.08 Uiso 1 1 calc R . .
H80B H 0.4549 0.2768 0.1748 0.08 Uiso 1 1 calc R . .
H80C H 0.516 0.2852 0.1157 0.08 Uiso 1 1 calc R . .
C81 C 0.3433(3) 0.30570(12) -0.1435(2) 0.0681(12) Uani 1 1 d . . .
H81A H 0.3062 0.2914 -0.1785 0.102 Uiso 1 1 calc R . .
H81B H 0.4018 0.3019 -0.1492 0.102 Uiso 1 1 calc R . .
H81C H 0.3285 0.3286 -0.1552 0.102 Uiso 1 1 calc R . .
C82 C 0.25321(16) 0.16029(6) 0.13283(15) 0.0266(6) Uani 1 1 d . . .
C83 C 0.25197(17) 0.12612(7) 0.14503(16) 0.0287(6) Uani 1 1 d . . .
C84 C 0.27151(18) 0.10419(7) 0.09081(17) 0.0337(6) Uani 1 1 d . . .
H84 H 0.2695 0.0813 0.1004 0.04 Uiso 1 1 calc R . .
C85 C 0.2937(2) 0.11480(7) 0.02344(18) 0.0376(7) Uani 1 1 d . . .
C86 C 0.2983(2) 0.14829(7) 0.01209(17) 0.0377(7) Uani 1 1 d . . .
H86 H 0.3154 0.1561 -0.033 0.045 Uiso 1 1 calc R . .
C87 C 0.27865(17) 0.17066(7) 0.06460(16) 0.0308(6) Uani 1 1 d . . .
C88 C 0.2320(2) 0.11176(7) 0.21774(18) 0.0403(7) Uani 1 1 d . . .
H88A H 0.1712 0.1127 0.2169 0.061 Uiso 1 1 calc R . .
H88B H 0.2609 0.1244 0.2612 0.061 Uiso 1 1 calc R . .
H88C H 0.2509 0.0889 0.2224 0.061 Uiso 1 1 calc R . .
C89 C 0.3133(3) 0.09093(9) -0.0357(2) 0.0594(10) Uani 1 1 d . . .
H89A H 0.2988 0.0687 -0.0219 0.089 Uiso 1 1 calc R . .
H89B H 0.3734 0.0919 -0.0383 0.089 Uiso 1 1 calc R . .
H89C H 0.2805 0.0966 -0.0854 0.089 Uiso 1 1 calc R . .
C90 C 0.2893(2) 0.20656(7) 0.04847(18) 0.0410(7) Uani 1 1 d . . .
H90A H 0.3314 0.2092 0.0153 0.062 Uiso 1 1 calc R . .
H90B H 0.3079 0.2182 0.0964 0.062 Uiso 1 1 calc R . .
H90C H 0.2355 0.2156 0.0232 0.062 Uiso 1 1 calc R . .
C91 C 0.17073(16) 0.17726(6) 0.29513(15) 0.0248(5) Uani 1 1 d . . .
C92 C 0.08657(16) 0.16736(7) 0.27235(16) 0.0278(6) Uani 1 1 d . . .
C93 C 0.04121(17) 0.15286(7) 0.32302(18) 0.0326(6) Uani 1 1 d . . .
H93 H -0.0153 0.1465 0.3053 0.039 Uiso 1 1 calc R . .
C94 C 0.07587(18) 0.14740(7) 0.39853(17) 0.0317(6) Uani 1 1 d . . .
C95 C 0.15913(18) 0.15607(7) 0.42096(16) 0.0297(6) Uani 1 1 d . . .
H95 H 0.1853 0.1519 0.4719 0.036 Uiso 1 1 calc R . .
C96 C 0.20593(16) 0.17068(6) 0.37172(15) 0.0270(6) Uani 1 1 d . . .
C97 C 0.04394(19) 0.17124(8) 0.19090(18) 0.0417(8) Uani 1 1 d . . .
H97A H -0.0016 0.1552 0.1794 0.063 Uiso 1 1 calc R . .
H97B H 0.0849 0.1677 0.1571 0.063 Uiso 1 1 calc R . .
H97C H 0.0207 0.1934 0.1832 0.063 Uiso 1 1 calc R . .
C98 C 0.0252(2) 0.13303(8) 0.4540(2) 0.0472(8) Uani 1 1 d . . .
H98A H 0.0618 0.1294 0.5031 0.071 Uiso 1 1 calc R . .
H98B H 0.0009 0.1121 0.4343 0.071 Uiso 1 1 calc R . .
H98C H -0.02 0.1482 0.4607 0.071 Uiso 1 1 calc R . .
C99 C 0.29621(19) 0.17889(9) 0.40386(17) 0.0442(8) Uani 1 1 d . . .
H99A H 0.3082 0.173 0.4579 0.066 Uiso 1 1 calc R . .
H99B H 0.3055 0.2024 0.3983 0.066 Uiso 1 1 calc R . .
H99C H 0.3336 0.1666 0.3763 0.066 Uiso 1 1 calc R . .
C100 C 0.35392(16) 0.21584(7) 0.25924(15) 0.0261(6) Uani 1 1 d . . .
C101 C 0.43165(17) 0.19929(7) 0.26070(16) 0.0318(6) Uani 1 1 d . . .
C102 C 0.50736(17) 0.21436(7) 0.29007(17) 0.0335(6) Uani 1 1 d . . .
H102 H 0.5582 0.2027 0.2898 0.04 Uiso 1 1 calc R . .
C103 C 0.51154(17) 0.24580(8) 0.31975(16) 0.0325(6) Uani 1 1 d . . .
C104 C 0.43600(17) 0.26167(7) 0.32209(15) 0.0301(6) Uani 1 1 d . . .
H104 H 0.4368 0.2829 0.3441 0.036 Uiso 1 1 calc R . .
C105 C 0.35887(16) 0.24724(7) 0.29287(14) 0.0254(5) Uani 1 1 d . . .
C106 C 0.4354(2) 0.16428(8) 0.2333(2) 0.0524(9) Uani 1 1 d . . .
H10D H 0.4124 0.1632 0.1789 0.079 Uiso 1 1 calc R . .
H10E H 0.4023 0.1502 0.2614 0.079 Uiso 1 1 calc R . .
H10F H 0.4939 0.1568 0.2419 0.079 Uiso 1 1 calc R . .
C107 C 0.59464(19) 0.26209(9) 0.3491(2) 0.0468(8) Uani 1 1 d . . .
H10G H 0.5862 0.2858 0.3531 0.07 Uiso 1 1 calc R . .
H10H H 0.6338 0.2579 0.3138 0.07 Uiso 1 1 calc R . .
H10I H 0.6179 0.2532 0.3993 0.07 Uiso 1 1 calc R . .
C108 C 0.28035(17) 0.26550(7) 0.30236(16) 0.0323(6) Uani 1 1 d . . .
H10J H 0.2942 0.2823 0.3418 0.048 Uiso 1 1 calc R . .
H10K H 0.2395 0.2501 0.3173 0.048 Uiso 1 1 calc R . .
H10L H 0.2562 0.276 0.2541 0.048 Uiso 1 1 calc R . .
C109 C 0.5445(4) 0.10349(16) 0.1090(3) 0.1035(18) Uani 1 1 d . . .
H10M H 0.5498 0.0923 0.0615 0.155 Uiso 1 1 calc R . .
H10N H 0.4893 0.114 0.1037 0.155 Uiso 1 1 calc R . .
H10O H 0.5504 0.0875 0.1506 0.155 Uiso 1 1 calc R . .
C110 C 0.6112(4) 0.12867(13) 0.1261(2) 0.0787(14) Uani 1 1 d . . .
C111 C 0.6934(4) 0.12007(13) 0.1489(3) 0.0823(15) Uani 1 1 d . . .
H111 H 0.7079 0.0975 0.1532 0.099 Uiso 1 1 calc R . .
C112 C 0.7559(5) 0.14325(17) 0.1658(3) 0.109(2) Uani 1 1 d . . .
H112 H 0.8124 0.1366 0.1825 0.131 Uiso 1 1 calc R . .
C113 C 0.7365(6) 0.17577(18) 0.1587(3) 0.116(2) Uani 1 1 d . . .
H113 H 0.7798 0.1917 0.1699 0.14 Uiso 1 1 calc R . .
C114 C 0.6573(6) 0.18527(16) 0.1360(3) 0.107(2) Uani 1 1 d . . .
H114 H 0.6446 0.208 0.1315 0.128 Uiso 1 1 calc R . .
C115 C 0.5931(4) 0.16257(16) 0.1190(3) 0.0954(18) Uani 1 1 d . . .
H115 H 0.537 0.1698 0.1025 0.115 Uiso 1 1 calc R . .
C116 C 0.2827(5) 0.1782(3) 0.8185(5) 0.237(7) Uani 1 1 d . . .
H11D H 0.3274 0.1617 0.8212 0.355 Uiso 1 1 calc R . .
H11E H 0.2293 0.1673 0.8216 0.355 Uiso 1 1 calc R . .
H11F H 0.2965 0.1936 0.861 0.355 Uiso 1 1 calc R . .
C117 C 0.2752(4) 0.19593(18) 0.7469(3) 0.101(2) Uani 1 1 d . . .
C118 C 0.3319(3) 0.22072(18) 0.7367(3) 0.0968(19) Uani 1 1 d . . .
H118 H 0.3762 0.2262 0.777 0.116 Uiso 1 1 calc R . .
C119 C 0.3240(3) 0.23658(14) 0.6712(4) 0.0899(16) Uani 1 1 d . . .
H119 H 0.3625 0.2535 0.6649 0.108 Uiso 1 1 calc R . .
C120 C 0.2613(3) 0.22883(14) 0.6130(3) 0.0815(14) Uani 1 1 d . . .
H120 H 0.2564 0.2407 0.5667 0.098 Uiso 1 1 calc R . .
C121 C 0.2057(3) 0.20471(12) 0.6190(3) 0.0692(12) Uani 1 1 d . . .
H121 H 0.1628 0.1995 0.5773 0.083 Uiso 1 1 calc R . .
C122 C 0.2116(3) 0.18804(14) 0.6849(3) 0.0870(16) Uani 1 1 d . . .
H122 H 0.1729 0.171 0.6897 0.104 Uiso 1 1 calc R . .
C123 C 0.0168(7) 0.0094(3) 0.6398(6) 0.104(3) Uiso 0.574(4) 1 d P A 1
H12A H 0.0519 -0.0083 0.6251 0.156 Uiso 0.574(4) 1 calc PR A 1
H12B H -0.0208 0.0174 0.5946 0.156 Uiso 0.574(4) 1 calc PR A 1
H12C H -0.0166 0.0011 0.6766 0.156 Uiso 0.574(4) 1 calc PR A 1
C124 C 0.0710(4) 0.03634(13) 0.6743(3) 0.0742(19) Uiso 0.574(4) 1 d PG A 1
C125 C 0.1284(5) 0.03134(15) 0.7408(4) 0.110(3) Uiso 0.574(4) 1 d PG A 1
H125 H 0.1279 0.0114 0.768 0.132 Uiso 0.574(4) 1 calc PR A 1
C126 C 0.1866(4) 0.05556(19) 0.7674(3) 0.114(3) Uiso 0.574(4) 1 d PG A 1
H126 H 0.2258 0.0521 0.8129 0.137 Uiso 0.574(4) 1 calc PR A 1
C127 C 0.1873(4) 0.08478(16) 0.7276(4) 0.115(3) Uiso 0.574(4) 1 d PG A 1
H127 H 0.227 0.1013 0.7458 0.138 Uiso 0.574(4) 1 calc PR A 1
C128 C 0.1299(4) 0.08979(13) 0.6611(4) 0.098(2) Uiso 0.574(4) 1 d PG A 1
H128 H 0.1304 0.1098 0.6339 0.117 Uiso 0.574(4) 1 calc PR A 1
C129 C 0.0717(4) 0.06557(15) 0.6345(3) 0.0660(15) Uiso 0.574(4) 1 d PG A 1
H129 H 0.0325 0.069 0.589 0.079 Uiso 0.574(4) 1 calc PR A 1
C130 C 0.1908(9) 0.0192(3) 0.8055(8) 0.104(3) Uiso 0.426(4) 1 d P A 2
H13A H 0.242 0.0088 0.7944 0.156 Uiso 0.426(4) 1 calc PR A 2
H13B H 0.1543 0.0026 0.8225 0.156 Uiso 0.426(4) 1 calc PR A 2
H13C H 0.2058 0.0356 0.8457 0.156 Uiso 0.426(4) 1 calc PR A 2
C131 C 0.1457(5) 0.0354(2) 0.7358(4) 0.0742(19) Uiso 0.426(4) 1 d PG A 2
C132 C 0.1698(5) 0.0640(2) 0.7031(6) 0.110(3) Uiso 0.426(4) 1 d PG A 2
H132 H 0.2217 0.0742 0.7233 0.132 Uiso 0.426(4) 1 calc PR A 2
C133 C 0.1178(7) 0.0777(2) 0.6408(6) 0.114(3) Uiso 0.426(4) 1 d PG A 2
H133 H 0.1343 0.0973 0.6184 0.137 Uiso 0.426(4) 1 calc PR A 2
C134 C 0.0418(6) 0.0628(2) 0.6112(5) 0.115(3) Uiso 0.426(4) 1 d PG A 2
H134 H 0.0063 0.0722 0.5687 0.138 Uiso 0.426(4) 1 calc PR A 2
C135 C 0.0178(5) 0.0343(2) 0.6440(5) 0.098(2) Uiso 0.426(4) 1 d PG A 2
H135 H -0.0342 0.0241 0.6238 0.117 Uiso 0.426(4) 1 calc PR A 2
C136 C 0.0697(5) 0.02056(18) 0.7063(4) 0.0660(15) Uiso 0.426(4) 1 d PG A 2
H136 H 0.0533 0.001 0.7286 0.079 Uiso 0.426(4) 1 calc PR A 2

loop_
_atom_site_aniso_label
_atom_site_aniso_U_11
_atom_site_aniso_U_22
_atom_site_aniso_U_33
_atom_site_aniso_U_23
_atom_site_aniso_U_13
_atom_site_aniso_U_12
Mo1 0.02378(11) 0.02069(11) 0.02405(12) 0.00171(9) 0.00399(9) 0.00317(9)
Mo2 0.02104(10) 0.01833(11) 0.02296(11) 0.00134(8) -0.00111(8) -0.00011(8)
V1 0.0211(2) 0.0194(2) 0.0235(2) 0.00152(17) 0.00373(17) 0.00014(16)
V2 0.0203(2) 0.0190(2) 0.0233(2) 0.00278(16) 0.00253(17) 0.00021(16)
N1 0.0312(12) 0.0263(12) 0.0266(12) 0.0038(9) 0.0073(9) 0.0055(9)
N2 0.0274(11) 0.0246(12) 0.0284(12) 0.0027(9) 0.0048(9) 0.0049(9)
N3 0.0308(12) 0.0242(12) 0.0292(12) -0.0021(9) 0.0037(10) 0.0021(9)
N4 0.0229(10) 0.0210(11) 0.0279(11) 0.0024(9) 0.0034(9) 0.0001(8)
N5 0.0234(10) 0.0203(11) 0.0297(12) 0.0001(9) -0.0014(9) 0.0017(8)
N6 0.0247(11) 0.0209(11) 0.0293(12) -0.0006(9) -0.0041(9) 0.0001(9)
N7 0.0311(12) 0.0222(11) 0.0260(12) 0.0056(9) 0.0004(9) -0.0014(9)
N8 0.0210(10) 0.0223(11) 0.0228(11) -0.0006(8) 0.0010(8) -0.0010(8)
P1 0.0406(4) 0.0271(4) 0.0347(4) -0.0020(3) 0.0097(3) 0.0077(3)
P2 0.0315(4) 0.0227(4) 0.0352(4) 0.0037(3) -0.0065(3) 0.0027(3)
C1 0.0406(16) 0.0298(15) 0.0306(15) 0.0015(12) 0.0113(12) 0.0078(12)
C2 0.0346(15) 0.0292(15) 0.0376(16) 0.0028(12) 0.0069(13) 0.0104(12)
C3 0.0411(16) 0.0267(15) 0.0372(16) -0.0053(12) 0.0073(13) 0.0003(12)
C4 0.0214(12) 0.0319(15) 0.0304(14) 0.0046(11) 0.0078(11) 0.0043(11)
C5 0.0278(13) 0.0332(15) 0.0304(15) 0.0036(12) 0.0110(11) 0.0019(11)
C6 0.0309(14) 0.0320(16) 0.0420(17) 0.0054(13) 0.0145(13) 0.0000(12)
C7 0.0327(15) 0.0377(17) 0.0424(18) 0.0140(14) 0.0115(13) 0.0004(13)
C8 0.0340(15) 0.0478(19) 0.0342(16) 0.0100(14) 0.0098(13) -0.0001(14)
C9 0.0346(15) 0.0396(17) 0.0323(15) 0.0025(13) 0.0083(12) 0.0019(13)
C10 0.069(2) 0.0342(18) 0.058(2) 0.0018(16) 0.0279(19) -0.0087(17)
C11 0.084(3) 0.064(3) 0.0371(19) 0.0148(18) 0.0147(19) -0.003(2)
C12 0.0285(13) 0.0219(13) 0.0334(15) 0.0070(11) 0.0037(11) -0.0008(11)
C13 0.0257(13) 0.0230(14) 0.0349(15) 0.0042(11) 0.0006(11) -0.0008(11)
C14 0.0351(15) 0.0302(15) 0.0364(16) 0.0056(12) 0.0005(13) -0.0040(12)
C15 0.0363(16) 0.057(2) 0.0345(17) 0.0135(15) -0.0055(14) 0.0019(15)
C16 0.0296(16) 0.077(3) 0.050(2) 0.0192(19) 0.0014(15) 0.0138(16)
C17 0.0310(15) 0.055(2) 0.0417(18) 0.0122(15) 0.0091(13) 0.0116(14)
C18 0.0497(19) 0.053(2) 0.0336(17) -0.0009(15) -0.0022(15) -0.0010(16)
C19 0.047(2) 0.182(6) 0.057(3) 0.025(3) 0.001(2) 0.054(3)
C20 0.0289(13) 0.0323(15) 0.0220(13) -0.0021(11) -0.0006(11) -0.0024(11)
C21 0.0294(14) 0.0280(15) 0.0323(15) -0.0015(11) -0.0005(12) -0.0019(11)
C22 0.0314(14) 0.0338(16) 0.0309(15) -0.0018(12) -0.0052(12) -0.0010(12)
C23 0.0272(14) 0.0425(18) 0.0389(17) -0.0001(14) -0.0010(12) -0.0039(13)
C24 0.0351(15) 0.0360(17) 0.0344(16) 0.0024(13) -0.0032(13) -0.0080(13)
C25 0.0373(15) 0.0288(15) 0.0333(15) 0.0010(12) 0.0002(12) -0.0019(12)
C26 0.0328(16) 0.0366(18) 0.069(2) -0.0037(16) -0.0025(16) 0.0003(14)
C27 0.0446(19) 0.043(2) 0.069(2) 0.0138(17) 0.0011(17) -0.0126(16)
C28 0.0230(12) 0.0205(13) 0.0296(14) 0.0005(10) 0.0028(10) -0.0005(10)
C29 0.0285(13) 0.0245(14) 0.0323(15) 0.0019(11) 0.0070(11) -0.0008(11)
C30 0.0243(13) 0.0295(15) 0.0402(16) -0.0015(12) 0.0095(12) 0.0018(11)
C31 0.0233(13) 0.0211(13) 0.0378(15) -0.0016(11) -0.0016(11) -0.0001(10)
C32 0.0302(14) 0.0246(14) 0.0255(13) 0.0018(10) 0.0004(11) -0.0012(11)
C33 0.0258(13) 0.0211(13) 0.0272(14) -0.0018(10) 0.0038(11) -0.0025(10)
C34 0.0371(16) 0.051(2) 0.0424(18) 0.0132(15) 0.0201(14) 0.0136(14)
C35 0.0281(14) 0.0330(16) 0.0467(18) -0.0003(13) -0.0020(13) 0.0049(12)
C36 0.0319(14) 0.0358(16) 0.0311(15) 0.0062(12) 0.0070(12) 0.0040(12)
C37 0.0249(13) 0.0256(14) 0.0257(13) -0.0005(10) 0.0052(10) -0.0013(10)
C38 0.0324(14) 0.0242(14) 0.0288(14) -0.0011(11) 0.0065(11) 0.0009(11)
C39 0.0398(16) 0.0212(14) 0.0429(17) 0.0007(12) 0.0083(13) -0.0037(12)
C40 0.0330(15) 0.0313(16) 0.0483(18) -0.0048(13) 0.0115(13) -0.0074(12)
C41 0.0253(13) 0.0315(16) 0.0475(18) -0.0049(13) 0.0057(13) -0.0008(12)
C42 0.0279(13) 0.0258(14) 0.0332(15) -0.0020(11) 0.0050(11) -0.0009(11)
C43 0.0367(16) 0.0272(16) 0.056(2) -0.0008(14) 0.0016(15) 0.0033(12)
C44 0.0415(19) 0.041(2) 0.102(3) -0.002(2) 0.017(2) -0.0154(16)
C45 0.0307(15) 0.0278(15) 0.055(2) 0.0040(14) -0.0035(14) 0.0014(12)
C46 0.0252(13) 0.0287(14) 0.0259(14) 0.0031(11) 0.0032(11) 0.0026(11)
C47 0.0318(14) 0.0283(15) 0.0294(15) 0.0012(11) 0.0028(11) 0.0002(11)
C48 0.0391(16) 0.0383(17) 0.0281(15) -0.0010(12) 0.0069(12) 0.0055(13)
C49 0.0386(16) 0.0396(17) 0.0337(16) 0.0094(13) 0.0154(13) 0.0071(13)
C50 0.0324(14) 0.0300(15) 0.0407(17) 0.0075(12) 0.0124(13) -0.0020(12)
C51 0.0233(12) 0.0282(14) 0.0330(15) 0.0034(11) 0.0058(11) 0.0018(11)
C52 0.069(2) 0.0359(17) 0.0306(16) -0.0055(13) 0.0079(15) -0.0145(16)
C53 0.070(2) 0.055(2) 0.044(2) 0.0104(17) 0.0298(18) 0.0026(19)
C54 0.0396(16) 0.0356(17) 0.0388(17) -0.0001(13) 0.0090(13) -0.0136(13)
C55 0.0297(14) 0.0211(13) 0.0368(16) -0.0008(11) -0.0020(12) 0.0042(11)
C56 0.0292(14) 0.0235(14) 0.0371(16) -0.0001(11) -0.0079(12) 0.0025(11)
C57 0.0389(16) 0.0285(15) 0.0361(16) 0.0091(12) 0.0001(13) 0.0001(12)
C58 0.0182(12) 0.0260(14) 0.0337(15) -0.0045(11) 0.0035(10) -0.0009(10)
C59 0.0215(12) 0.0242(14) 0.0353(15) -0.0038(11) 0.0083(11) -0.0011(10)
C60 0.0243(13) 0.0340(16) 0.0376(16) 0.0019(12) 0.0091(12) -0.0007(11)
C61 0.0362(16) 0.0423(18) 0.0339(16) -0.0071(13) 0.0118(13) -0.0002(13)
C62 0.0333(15) 0.0310(16) 0.0441(18) -0.0089(13) 0.0087(13) 0.0007(12)
C63 0.0276(13) 0.0254(14) 0.0387(16) -0.0029(12) 0.0049(12) 0.0012(11)
C64 0.0527(19) 0.0416(18) 0.0350(17) 0.0059(14) 0.0178(15) 0.0080(15)
C65 0.071(2) 0.043(2) 0.051(2) -0.0134(16) 0.0157(19) 0.0092(18)
C66 0.0308(13) 0.0231(13) 0.0205(13) 0.0016(10) -0.0030(10) -0.0017(11)
C67 0.0307(14) 0.0276(14) 0.0287(14) -0.0010(11) -0.0041(11) 0.0002(11)
C68 0.0425(16) 0.0243(14) 0.0360(16) -0.0024(12) -0.0066(13) 0.0010(12)
C69 0.0432(16) 0.0240(14) 0.0363(16) -0.0018(12) -0.0047(13) -0.0064(12)
C70 0.0347(15) 0.0308(15) 0.0280(14) 0.0015(11) -0.0011(12) -0.0056(12)
C71 0.0314(14) 0.0268(14) 0.0272(14) 0.0003(11) 0.0027(11) -0.0007(11)
C72 0.053(2) 0.0307(18) 0.071(2) -0.0129(16) -0.0126(18) 0.0087(15)
C73 0.0378(16) 0.0376(17) 0.0471(19) -0.0017(14) 0.0030(14) -0.0137(13)
C74 0.0334(14) 0.0189(13) 0.0280(14) 0.0004(10) 0.0043(11) -0.0072(11)
C75 0.0323(14) 0.0263(14) 0.0286(14) 0.0030(11) 0.0056(11) -0.0029(11)
C76 0.0337(15) 0.0330(16) 0.0382(16) 0.0021(13) 0.0101(13) -0.0040(12)
C77 0.0401(17) 0.0414(18) 0.0441(18) -0.0004(14) 0.0172(14) -0.0085(14)
C78 0.0503(19) 0.0472(19) 0.0319(16) 0.0008(14) 0.0111(14) -0.0161(15)
C79 0.0406(16) 0.0362(16) 0.0302(15) 0.0043(12) 0.0002(13) -0.0117(13)
C80 0.0330(17) 0.075(3) 0.054(2) 0.0138(19) 0.0112(15) 0.0058(17)
C81 0.066(3) 0.104(4) 0.037(2) 0.009(2) 0.0161(18) -0.025(2)
C82 0.0261(13) 0.0226(13) 0.0310(14) 0.0020(11) 0.0043(11) 0.0006(10)
C83 0.0308(14) 0.0223(13) 0.0332(15) 0.0010(11) 0.0056(12) -0.0010(11)
C84 0.0381(15) 0.0210(14) 0.0425(17) -0.0015(12) 0.0080(13) 0.0001(12)
C85 0.0474(18) 0.0277(15) 0.0395(17) -0.0058(13) 0.0127(14) 0.0041(13)
C86 0.0495(18) 0.0335(16) 0.0333(16) 0.0043(13) 0.0163(14) 0.0045(14)
C87 0.0324(14) 0.0272(14) 0.0337(15) 0.0033(12) 0.0084(12) 0.0016(11)
C88 0.058(2) 0.0241(15) 0.0416(18) 0.0017(13) 0.0154(15) -0.0022(14)
C89 0.098(3) 0.0361(19) 0.051(2) -0.0094(16) 0.031(2) 0.0058(19)
C90 0.059(2) 0.0285(16) 0.0416(18) 0.0045(13) 0.0251(16) 0.0005(14)
C91 0.0248(12) 0.0224(13) 0.0271(13) 0.0009(10) 0.0046(10) -0.0011(10)
C92 0.0251(13) 0.0259(14) 0.0320(15) 0.0004(11) 0.0034(11) -0.0013(11)
C93 0.0225(13) 0.0277(15) 0.0480(18) 0.0022(13) 0.0075(12) -0.0021(11)
C94 0.0332(15) 0.0244(14) 0.0413(17) 0.0057(12) 0.0174(13) 0.0032(11)
C95 0.0376(15) 0.0234(14) 0.0284(14) 0.0045(11) 0.0067(12) 0.0029(11)
C96 0.0273(13) 0.0246(14) 0.0285(14) 0.0030(11) 0.0030(11) -0.0010(11)
C97 0.0310(15) 0.052(2) 0.0380(17) 0.0060(15) -0.0055(13) -0.0140(14)
C98 0.0452(19) 0.0441(19) 0.059(2) 0.0164(16) 0.0268(17) 0.0071(15)
C99 0.0395(17) 0.059(2) 0.0293(16) 0.0164(15) -0.0076(13) -0.0152(15)
C100 0.0251(13) 0.0270(14) 0.0256(13) 0.0073(11) 0.0023(10) -0.0011(10)
C101 0.0292(14) 0.0299(15) 0.0351(16) 0.0052(12) 0.0019(12) 0.0009(11)
C102 0.0227(13) 0.0397(17) 0.0375(16) 0.0068(13) 0.0033(12) 0.0053(12)
C103 0.0244(13) 0.0412(17) 0.0300(15) 0.0070(12) -0.0006(11) -0.0036(12)
C104 0.0305(14) 0.0324(15) 0.0258(14) 0.0000(11) -0.0002(11) -0.0029(12)
C105 0.0237(12) 0.0326(14) 0.0202(12) 0.0056(11) 0.0044(10) -0.0003(11)
C106 0.0328(16) 0.0354(18) 0.085(3) -0.0054(18) -0.0023(17) 0.0084(14)
C107 0.0264(15) 0.049(2) 0.061(2) -0.0005(17) -0.0035(14) -0.0029(14)
C108 0.0257(13) 0.0385(16) 0.0317(15) -0.0073(12) 0.0019(11) 0.0018(12)
C109 0.104(4) 0.112(5) 0.097(4) 0.007(4) 0.023(3) 0.007(4)
C110 0.106(4) 0.087(4) 0.046(2) 0.003(2) 0.022(2) 0.023(3)
C111 0.111(4) 0.074(3) 0.057(3) -0.008(2) -0.001(3) 0.021(3)
C112 0.137(6) 0.112(5) 0.067(3) -0.016(3) -0.014(3) 0.006(4)
C113 0.188(8) 0.098(5) 0.057(3) -0.005(3) 0.004(4) -0.014(5)
C114 0.184(8) 0.080(4) 0.061(3) 0.010(3) 0.035(4) 0.017(5)
C115 0.127(5) 0.103(5) 0.063(3) 0.027(3) 0.035(3) 0.038(4)
C116 0.145(7) 0.430(17) 0.148(7) 0.181(10) 0.062(6) 0.128(9)
C117 0.076(3) 0.176(6) 0.056(3) 0.049(3) 0.027(3) 0.068(4)
C118 0.064(3) 0.147(6) 0.077(4) -0.026(4) 0.005(3) 0.041(4)
C119 0.068(3) 0.097(4) 0.103(4) -0.007(3) 0.007(3) 0.016(3)
C120 0.059(3) 0.112(4) 0.073(3) 0.016(3) 0.012(2) 0.010(3)
C121 0.059(3) 0.093(3) 0.057(3) 0.004(2) 0.014(2) 0.019(2)
C122 0.062(3) 0.102(4) 0.102(4) 0.033(3) 0.027(3) 0.027(3)

loop_
_atom_type_symbol
_atom_type_description
_atom_type_scat_dispersion_real
_atom_type_scat_dispersion_imag
_atom_type_scat_source
C C 0.0033 0.0016 'International Tables Vol C Tables 4.2.6.8 and 6.1.1.4'
H H 0 0 'International Tables Vol C Tables 4.2.6.8 and 6.1.1.4'
N N 0.0061 0.0033 'International Tables Vol C Tables 4.2.6.8 and 6.1.1.4'
P P 0.1023 0.0942 'International Tables Vol C Tables 4.2.6.8 and 6.1.1.4'
V V 0.3005 0.5294 'International Tables Vol C Tables 4.2.6.8 and 6.1.1.4'
Mo Mo -1.6832 0.6857 'International Tables Vol C Tables 4.2.6.8 and 6.1.1.4'

loop_
_geom_angle_atom_site_label_1
_geom_angle_atom_site_label_2
_geom_angle_atom_site_label_3
_geom_angle
N4 Mo1 N3 110.17(10)
N4 Mo1 N2 113.21(10)
N3 Mo1 N2 105.92(9)
N4 Mo1 N1 112.19(10)
N3 Mo1 N1 106.71(10)
N2 Mo1 N1 108.26(9)
N4 Mo1 P1 177.89(7)
N3 Mo1 P1 67.77(7)
N2 Mo1 P1 68.17(7)
N1 Mo1 P1 68.43(7)
N8 Mo2 N6 110.92(9)
N8 Mo2 N5 112.64(10)
N6 Mo2 N5 106.43(9)
N8 Mo2 N7 112.26(10)
N6 Mo2 N7 106.53(9)
N5 Mo2 N7 107.69(9)
N8 Mo2 P2 179.12(7)
N6 Mo2 P2 68.31(7)
N5 Mo2 P2 68.10(6)
N7 Mo2 P2 67.74(7)
N4 V1 C46 107.52(10)
N4 V1 C28 110.80(9)
C46 V1 C28 107.11(10)
N4 V1 C37 104.34(9)
C46 V1 C37 113.32(10)
C28 V1 C37 113.62(10)
N8 V2 C82 108.93(10)
N8 V2 C91 107.10(9)
C82 V2 C91 110.68(10)
N8 V2 C100 109.50(9)
C82 V2 C100 108.27(11)
C91 V2 C100 112.31(10)
C4 N1 C1 116.1(2)
C4 N1 Mo1 137.46(18)
C1 N1 Mo1 105.99(17)
C12 N2 C2 115.6(2)
C12 N2 Mo1 138.23(18)
C2 N2 Mo1 106.16(16)
C20 N3 C3 116.5(2)
C20 N3 Mo1 136.12(18)
C3 N3 Mo1 107.39(17)
Mo1 N4 V1 176.70(13)
C58 N5 C55 115.7(2)
C58 N5 Mo2 137.89(17)
C55 N5 Mo2 106.43(17)
C66 N6 C56 115.6(2)
C66 N6 Mo2 137.37(17)
C56 N6 Mo2 106.93(16)
C74 N7 C57 115.7(2)
C74 N7 Mo2 136.51(17)
C57 N7 Mo2 106.89(17)
Mo2 N8 V2 179.52(14)
C3 P1 C2 103.24(14)
C3 P1 C1 104.37(14)
C2 P1 C1 103.73(14)
C3 P1 Mo1 65.33(9)
C2 P1 Mo1 65.40(9)
C1 P1 Mo1 65.20(9)
C57 P2 C55 104.84(13)
C57 P2 C56 103.26(14)
C55 P2 C56 103.30(13)
C57 P2 Mo2 65.48(9)
C55 P2 Mo2 65.26(8)
C56 P2 Mo2 65.24(8)
N1 C1 P1 119.28(19)
N1 C1 H1A 107.5
P1 C1 H1A 107.5
N1 C1 H1B 107.5
P1 C1 H1B 107.5
H1A C1 H1B 107
N2 C2 P1 118.58(19)
N2 C2 H2A 107.7
P1 C2 H2A 107.7
N2 C2 H2B 107.7
P1 C2 H2B 107.7
H2A C2 H2B 107.1
N3 C3 P1 117.9(2)
N3 C3 H3A 107.8
P1 C3 H3A 107.8
N3 C3 H3B 107.8
P1 C3 H3B 107.8
H3A C3 H3B 107.2
C5 C4 C9 119.1(3)
C5 C4 N1 119.8(2)
C9 C4 N1 121.1(3)
C4 C5 C6 120.9(3)
C4 C5 H5 119.6
C6 C5 H5 119.6
C7 C6 C5 118.6(3)
C7 C6 C10 120.9(3)
C5 C6 C10 120.4(3)
C8 C7 C6 121.8(3)
C8 C7 H7 119.1
C6 C7 H7 119.1
C7 C8 C9 118.9(3)
C7 C8 C11 120.9(3)
C9 C8 C11 120.2(3)
C8 C9 C4 120.6(3)
C8 C9 H9 119.7
C4 C9 H9 119.7
C6 C10 H10A 109.5
C6 C10 H10B 109.5
H10A C10 H10B 109.5
C6 C10 H10C 109.5
H10A C10 H10C 109.5
H10B C10 H10C 109.5
C8 C11 H11A 109.5
C8 C11 H11B 109.5
H11A C11 H11B 109.5
C8 C11 H11C 109.5
H11A C11 H11C 109.5
H11B C11 H11C 109.5
C13 C12 C17 119.2(3)
C13 C12 N2 120.3(2)
C17 C12 N2 120.5(3)
C12 C13 C14 120.9(3)
C12 C13 H13 119.6
C14 C13 H13 119.6
C15 C14 C13 118.6(3)
C15 C14 C18 120.3(3)
C13 C14 C18 121.1(3)
C16 C15 C14 121.5(3)
C16 C15 H15 119.2
C14 C15 H15 119.2
C15 C16 C17 119.5(3)
C15 C16 C19 121.0(3)
C17 C16 C19 119.5(3)
C16 C17 C12 120.3(3)
C16 C17 H17 119.8
C12 C17 H17 119.8
C14 C18 H18A 109.5
C14 C18 H18B 109.5
H18A C18 H18B 109.5
C14 C18 H18C 109.5
H18A C18 H18C 109.5
H18B C18 H18C 109.5
C16 C19 H19A 109.5
C16 C19 H19B 109.5
H19A C19 H19B 109.5
C16 C19 H19C 109.5
H19A C19 H19C 109.5
H19B C19 H19C 109.5
C21 C20 C25 119.9(3)
C21 C20 N3 119.3(2)
C25 C20 N3 120.8(3)
C22 C21 C20 120.6(3)
C22 C21 H21 119.7
C20 C21 H21 119.7
C21 C22 C23 118.6(3)
C21 C22 C26 120.6(3)
C23 C22 C26 120.8(3)
C24 C23 C22 121.7(3)
C24 C23 H23 119.1
C22 C23 H23 119.1
C23 C24 C25 118.8(3)
C23 C24 C27 120.3(3)
C25 C24 C27 120.9(3)
C24 C25 C20 120.4(3)
C24 C25 H25 119.8
C20 C25 H25 119.8
C22 C26 H26A 109.5
C22 C26 H26B 109.5
H26A C26 H26B 109.5
C22 C26 H26C 109.5
H26A C26 H26C 109.5
H26B C26 H26C 109.5
C24 C27 H27A 109.5
C24 C27 H27B 109.5
H27A C27 H27B 109.5
C24 C27 H27C 109.5
H27A C27 H27C 109.5
H27B C27 H27C 109.5
C33 C28 C29 115.9(2)
C33 C28 V1 116.55(18)
C29 C28 V1 127.20(19)
C30 C29 C28 120.5(3)
C30 C29 C34 116.6(2)
C28 C29 C34 123.0(2)
C31 C30 C29 122.8(3)
C31 C30 H30 118.6
C29 C30 H30 118.6
C30 C31 C32 117.3(2)
C30 C31 C35 120.4(3)
C32 C31 C35 122.3(3)
C31 C32 C33 121.4(2)
C31 C32 H32 119.3
C33 C32 H32 119.3
C32 C33 C28 122.1(2)
C32 C33 C36 117.6(2)
C28 C33 C36 120.3(2)
C29 C34 H34A 109.5
C29 C34 H34B 109.5
H34A C34 H34B 109.5
C29 C34 H34C 109.5
H34A C34 H34C 109.5
H34B C34 H34C 109.5
C31 C35 H35A 109.5
C31 C35 H35B 109.5
H35A C35 H35B 109.5
C31 C35 H35C 109.5
H35A C35 H35C 109.5
H35B C35 H35C 109.5
C33 C36 H36A 109.5
C33 C36 H36B 109.5
H36A C36 H36B 109.5
C33 C36 H36C 109.5
H36A C36 H36C 109.5
H36B C36 H36C 109.5
C38 C37 C42 115.5(2)
C38 C37 V1 128.02(19)
C42 C37 V1 116.46(19)
C39 C38 C37 121.3(3)
C39 C38 C43 116.7(3)
C37 C38 C43 122.0(2)
C40 C39 C38 122.1(3)
C40 C39 H39 119
C38 C39 H39 119
C39 C40 C41 117.6(3)
C39 C40 C44 121.7(3)
C41 C40 C44 120.7(3)
C40 C41 C42 121.5(3)
C40 C41 H41 119.2
C42 C41 H41 119.2
C41 C42 C37 121.8(3)
C41 C42 C45 117.3(2)
C37 C42 C45 120.8(2)
C38 C43 H43A 109.5
C38 C43 H43B 109.5
H43A C43 H43B 109.5
C38 C43 H43C 109.5
H43A C43 H43C 109.5
H43B C43 H43C 109.5
C40 C44 H44A 109.5
C40 C44 H44B 109.5
H44A C44 H44B 109.5
C40 C44 H44C 109.5
H44A C44 H44C 109.5
H44B C44 H44C 109.5
C42 C45 H45A 109.5
C42 C45 H45B 109.5
H45A C45 H45B 109.5
C42 C45 H45C 109.5
H45A C45 H45C 109.5
H45B C45 H45C 109.5
C47 C46 C51 116.1(2)
C47 C46 V1 121.7(2)
C51 C46 V1 121.0(2)
C48 C47 C46 121.2(3)
C48 C47 C52 117.2(3)
C46 C47 C52 121.5(3)
C49 C48 C47 122.1(3)
C49 C48 H48 118.9
C47 C48 H48 118.9
C50 C49 C48 117.2(3)
C50 C49 C53 121.1(3)
C48 C49 C53 121.7(3)
C51 C50 C49 121.9(3)
C51 C50 H50 119.1
C49 C50 H50 119.1
C50 C51 C46 121.4(3)
C50 C51 C54 117.0(3)
C46 C51 C54 121.4(2)
C47 C52 H52A 109.5
C47 C52 H52B 109.5
H52A C52 H52B 109.5
C47 C52 H52C 109.5
H52A C52 H52C 109.5
H52B C52 H52C 109.5
C49 C53 H53A 109.5
C49 C53 H53B 109.5
H53A C53 H53B 109.5
C49 C53 H53C 109.5
H53A C53 H53C 109.5
H53B C53 H53C 109.5
C51 C54 H54A 109.5
C51 C54 H54B 109.5
H54A C54 H54B 109.5
C51 C54 H54C 109.5
H54A C54 H54C 109.5
H54B C54 H54C 109.5
N5 C55 P2 119.22(19)
N5 C55 H55A 107.5
P2 C55 H55A 107.5
N5 C55 H55B 107.5
P2 C55 H55B 107.5
H55A C55 H55B 107
N6 C56 P2 118.62(18)
N6 C56 H56A 107.7
P2 C56 H56A 107.7
N6 C56 H56B 107.7
P2 C56 H56B 107.7
H56A C56 H56B 107.1
N7 C57 P2 118.8(2)
N7 C57 H57A 107.6
P2 C57 H57A 107.6
N7 C57 H57B 107.6
P2 C57 H57B 107.6
H57A C57 H57B 107
C59 C58 C63 118.6(3)
C59 C58 N5 120.0(2)
C63 C58 N5 121.4(2)
C60 C59 C58 121.1(3)
C60 C59 H59 119.4
C58 C59 H59 119.4
C59 C60 C61 118.9(3)
C59 C60 C64 120.0(3)
C61 C60 C64 121.1(3)
C62 C61 C60 121.3(3)
C62 C61 H61 119.4
C60 C61 H61 119.4
C63 C62 C61 119.2(3)
C63 C62 C65 120.2(3)
C61 C62 C65 120.6(3)
C62 C63 C58 120.8(3)
C62 C63 H63 119.6
C58 C63 H63 119.6
C60 C64 H64A 109.5
C60 C64 H64B 109.5
H64A C64 H64B 109.5
C60 C64 H64C 109.5
H64A C64 H64C 109.5
H64B C64 H64C 109.5
C62 C65 H65A 109.5
C62 C65 H65B 109.5
H65A C65 H65B 109.5
C62 C65 H65C 109.5
H65A C65 H65C 109.5
H65B C65 H65C 109.5
C67 C66 C71 119.6(2)
C67 C66 N6 119.8(2)
C71 C66 N6 120.6(2)
C66 C67 C68 120.3(3)
C66 C67 H67 119.8
C68 C67 H67 119.8
C69 C68 C67 118.9(3)
C69 C68 C72 121.1(3)
C67 C68 C72 120.1(3)
C68 C69 C70 121.9(3)
C68 C69 H69 119.1
C70 C69 H69 119.1
C69 C70 C71 118.3(3)
C69 C70 C73 121.4(3)
C71 C70 C73 120.3(3)
C70 C71 C66 121.0(3)
C70 C71 H71 119.5
C66 C71 H71 119.5
C68 C72 H72A 109.5
C68 C72 H72B 109.5
H72A C72 H72B 109.5
C68 C72 H72C 109.5
H72A C72 H72C 109.5
H72B C72 H72C 109.5
C70 C73 H73A 109.5
C70 C73 H73B 109.5
H73A C73 H73B 109.5
C70 C73 H73C 109.5
H73A C73 H73C 109.5
H73B C73 H73C 109.5
C75 C74 C79 119.4(3)
C75 C74 N7 119.9(2)
C79 C74 N7 120.8(2)
C74 C75 C76 120.3(3)
C74 C75 H75 119.8
C76 C75 H75 119.8
C77 C76 C75 118.8(3)
C77 C76 C80 120.8(3)
C75 C76 C80 120.3(3)
C78 C77 C76 121.6(3)
C78 C77 H77 119.2
C76 C77 H77 119.2
C79 C78 C77 118.9(3)
C79 C78 C81 120.0(3)
C77 C78 C81 121.1(3)
C78 C79 C74 120.9(3)
C78 C79 H79 119.6
C74 C79 H79 119.6
C76 C80 H80A 109.5
C76 C80 H80B 109.5
H80A C80 H80B 109.5
C76 C80 H80C 109.5
H80A C80 H80C 109.5
H80B C80 H80C 109.5
C78 C81 H81A 109.5
C78 C81 H81B 109.5
H81A C81 H81B 109.5
C78 C81 H81C 109.5
H81A C81 H81C 109.5
H81B C81 H81C 109.5
C83 C82 C87 116.2(3)
C83 C82 V2 125.9(2)
C87 C82 V2 117.44(19)
C84 C83 C82 121.1(3)
C84 C83 C88 117.1(2)
C82 C83 C88 121.8(3)
C85 C84 C83 121.8(3)
C85 C84 H84 119.1
C83 C84 H84 119.1
C84 C85 C86 117.7(3)
C84 C85 C89 121.5(3)
C86 C85 C89 120.8(3)
C87 C86 C85 121.9(3)
C87 C86 H86 119.1
C85 C86 H86 119.1
C86 C87 C82 121.3(3)
C86 C87 C90 117.7(3)
C82 C87 C90 120.9(3)
C83 C88 H88A 109.5
C83 C88 H88B 109.5
H88A C88 H88B 109.5
C83 C88 H88C 109.5
H88A C88 H88C 109.5
H88B C88 H88C 109.5
C85 C89 H89A 109.5
C85 C89 H89B 109.5
H89A C89 H89B 109.5
C85 C89 H89C 109.5
H89A C89 H89C 109.5
H89B C89 H89C 109.5
C87 C90 H90A 109.5
C87 C90 H90B 109.5
H90A C90 H90B 109.5
C87 C90 H90C 109.5
H90A C90 H90C 109.5
H90B C90 H90C 109.5
C92 C91 C96 115.6(2)
C92 C91 V2 118.16(19)
C96 C91 V2 126.00(19)
C93 C92 C91 121.6(3)
C93 C92 C97 117.9(2)
C91 C92 C97 120.4(2)
C94 C93 C92 122.1(3)
C94 C93 H93 119
C92 C93 H93 119
C95 C94 C93 116.8(3)
C95 C94 C98 121.4(3)
C93 C94 C98 121.8(3)
C94 C95 C96 122.4(3)
C94 C95 H95 118.8
C96 C95 H95 118.8
C95 C96 C91 121.4(2)
C95 C96 C99 116.7(2)
C91 C96 C99 121.8(2)
C92 C97 H97A 109.5
C92 C97 H97B 109.5
H97A C97 H97B 109.5
C92 C97 H97C 109.5
H97A C97 H97C 109.5
H97B C97 H97C 109.5
C94 C98 H98A 109.5
C94 C98 H98B 109.5
H98A C98 H98B 109.5
C94 C98 H98C 109.5
H98A C98 H98C 109.5
H98B C98 H98C 109.5
C96 C99 H99A 109.5
C96 C99 H99B 109.5
H99A C99 H99B 109.5
C96 C99 H99C 109.5
H99A C99 H99C 109.5
H99B C99 H99C 109.5
C105 C100 C101 116.0(2)
C105 C100 V2 119.46(19)
C101 C100 V2 124.6(2)
C102 C101 C100 120.9(3)
C102 C101 C106 117.3(3)
C100 C101 C106 121.7(3)
C103 C102 C101 122.5(3)
C103 C102 H102 118.8
C101 C102 H102 118.8
C102 C103 C104 117.3(3)
C102 C103 C107 121.5(3)
C104 C103 C107 121.2(3)
C103 C104 C105 121.6(3)
C103 C104 H104 119.2
C105 C104 H104 119.2
C104 C105 C100 121.6(2)
C104 C105 C108 117.7(3)
C100 C105 C108 120.7(2)
C101 C106 H10D 109.5
C101 C106 H10E 109.5
H10D C106 H10E 109.5
C101 C106 H10F 109.5
H10D C106 H10F 109.5
H10E C106 H10F 109.5
C103 C107 H10G 109.5
C103 C107 H10H 109.5
H10G C107 H10H 109.5
C103 C107 H10I 109.5
H10G C107 H10I 109.5
H10H C107 H10I 109.5
C105 C108 H10J 109.5
C105 C108 H10K 109.5
H10J C108 H10K 109.5
C105 C108 H10L 109.5
H10J C108 H10L 109.5
H10K C108 H10L 109.5
C110 C109 H10M 109.5
C110 C109 H10N 109.5
H10M C109 H10N 109.5
C110 C109 H10O 109.5
H10M C109 H10O 109.5
H10N C109 H10O 109.5
C111 C110 C115 116.9(6)
C111 C110 C109 121.2(5)
C115 C110 C109 121.9(6)
C110 C111 C112 121.8(5)
C110 C111 H111 119.1
C112 C111 H111 119.1
C113 C112 C111 120.0(7)
C113 C112 H112 120
C111 C112 H112 120
C114 C113 C112 120.3(7)
C114 C113 H113 119.9
C112 C113 H113 119.9
C113 C114 C115 121.1(7)
C113 C114 H114 119.5
C115 C114 H114 119.5
C114 C115 C110 120.0(6)
C114 C115 H115 120
C110 C115 H115 120
C117 C116 H11D 109.5
C117 C116 H11E 109.5
H11D C116 H11E 109.5
C117 C116 H11F 109.5
H11D C116 H11F 109.5
H11E C116 H11F 109.5
C118 C117 C122 117.9(5)
C118 C117 C116 121.1(7)
C122 C117 C116 120.9(8)
C119 C118 C117 120.2(5)
C119 C118 H118 119.9
C117 C118 H118 119.9
C118 C119 C120 120.5(6)
C118 C119 H119 119.7
C120 C119 H119 119.7
C121 C120 C119 121.9(5)
C121 C120 H120 119.1
C119 C120 H120 119.1
C122 C121 C120 119.3(5)
C122 C121 H121 120.3
C120 C121 H121 120.3
C121 C122 C117 120.1(5)
C121 C122 H122 120
C117 C122 H122 120
C125 C124 C129 120
C125 C124 C123 120.6(6)
C129 C124 C123 118.9(6)
C126 C125 C124 120
C126 C125 H125 120
C124 C125 H125 120
C127 C126 C125 120
C127 C126 H126 120
C125 C126 H126 120
C126 C127 C128 120
C126 C127 H127 120
C128 C127 H127 120
C129 C128 C127 120
C129 C128 H128 120
C127 C128 H128 120
C128 C129 C124 120
C128 C129 H129 120
C124 C129 H129 120
C131 C130 H13A 109.5
C131 C130 H13B 109.5
H13A C130 H13B 109.5
C131 C130 H13C 109.5
H13A C130 H13C 109.5
H13B C130 H13C 109.5
C132 C131 C136 120
C132 C131 C130 126.4(8)
C136 C131 C130 113.4(8)
C131 C132 C133 120
C131 C132 H132 120
C133 C132 H132 120
C134 C133 C132 120
C134 C133 H133 120
C132 C133 H133 120
C133 C134 C135 120
C133 C134 H134 120
C135 C134 H134 120
C134 C135 C136 120
C134 C135 H135 120
C136 C135 H135 120
C135 C136 C131 120
C135 C136 H136 120
C131 C136 H136 120

loop_
_geom_bond_atom_site_label_1
_geom_bond_atom_site_label_2
_geom_bond_distance
Mo1 N4 1.694(2)
Mo1 N3 1.935(2)
Mo1 N2 1.954(2)
Mo1 N1 1.954(2)
Mo1 P1 2.9541(8)
Mo2 N8 1.697(2)
Mo2 N6 1.937(2)
Mo2 N5 1.951(2)
Mo2 N7 1.953(2)
Mo2 P2 2.9597(8)
V1 N4 2.019(2)
V1 C46 2.090(3)
V1 C28 2.119(3)
V1 C37 2.125(3)
V2 N8 2.032(2)
V2 C82 2.095(3)
V2 C91 2.110(3)
V2 C100 2.111(3)
N1 C4 1.420(3)
N1 C1 1.473(3)
N2 C12 1.423(3)
N2 C2 1.477(4)
N3 C20 1.425(3)
N3 C3 1.468(3)
N5 C58 1.409(3)
N5 C55 1.473(3)
N6 C66 1.422(3)
N6 C56 1.479(3)
N7 C74 1.419(3)
N7 C57 1.468(3)
P1 C3 1.855(3)
P1 C2 1.857(3)
P1 C1 1.859(3)
P2 C57 1.849(3)
P2 C55 1.851(3)
P2 C56 1.858(3)
C1 H1A 0.99
C1 H1B 0.99
C2 H2A 0.99
C2 H2B 0.99
C3 H3A 0.99
C3 H3B 0.99
C4 C5 1.385(4)
C4 C9 1.396(4)
C5 C6 1.396(4)
C5 H5 0.95
C6 C7 1.384(4)
C6 C10 1.502(4)
C7 C8 1.377(5)
C7 H7 0.95
C8 C9 1.395(4)
C8 C11 1.508(4)
C9 H9 0.95
C10 H10A 0.98
C10 H10B 0.98
C10 H10C 0.98
C11 H11A 0.98
C11 H11B 0.98
C11 H11C 0.98
C12 C13 1.380(4)
C12 C17 1.393(4)
C13 C14 1.390(4)
C13 H13 0.95
C14 C15 1.388(4)
C14 C18 1.493(5)
C15 C16 1.365(5)
C15 H15 0.95
C16 C17 1.386(5)
C16 C19 1.518(5)
C17 H17 0.95
C18 H18A 0.98
C18 H18B 0.98
C18 H18C 0.98
C19 H19A 0.98
C19 H19B 0.98
C19 H19C 0.98
C20 C21 1.387(4)
C20 C25 1.392(4)
C21 C22 1.385(4)
C21 H21 0.95
C22 C23 1.393(4)
C22 C26 1.500(4)
C23 C24 1.386(4)
C23 H23 0.95
C24 C25 1.386(4)
C24 C27 1.512(4)
C25 H25 0.95
C26 H26A 0.98
C26 H26B 0.98
C26 H26C 0.98
C27 H27A 0.98
C27 H27B 0.98
C27 H27C 0.98
C28 C33 1.404(4)
C28 C29 1.426(4)
C29 C30 1.395(4)
C29 C34 1.510(4)
C30 C31 1.380(4)
C30 H30 0.95
C31 C32 1.383(4)
C31 C35 1.509(4)
C32 C33 1.398(4)
C32 H32 0.95
C33 C36 1.513(4)
C34 H34A 0.98
C34 H34B 0.98
C34 H34C 0.98
C35 H35A 0.98
C35 H35B 0.98
C35 H35C 0.98
C36 H36A 0.98
C36 H36B 0.98
C36 H36C 0.98
C37 C38 1.413(4)
C37 C42 1.417(4)
C38 C39 1.390(4)
C38 C43 1.510(4)
C39 C40 1.380(4)
C39 H39 0.95
C40 C41 1.383(4)
C40 C44 1.513(4)
C41 C42 1.388(4)
C41 H41 0.95
C42 C45 1.508(4)
C43 H43A 0.98
C43 H43B 0.98
C43 H43C 0.98
C44 H44A 0.98
C44 H44B 0.98
C44 H44C 0.98
C45 H45A 0.98
C45 H45B 0.98
C45 H45C 0.98
C46 C47 1.407(4)
C46 C51 1.417(4)
C47 C48 1.388(4)
C47 C52 1.516(4)
C48 C49 1.388(4)
C48 H48 0.95
C49 C50 1.387(4)
C49 C53 1.508(4)
C50 C51 1.385(4)
C50 H50 0.95
C51 C54 1.515(4)
C52 H52A 0.98
C52 H52B 0.98
C52 H52C 0.98
C53 H53A 0.98
C53 H53B 0.98
C53 H53C 0.98
C54 H54A 0.98
C54 H54B 0.98
C54 H54C 0.98
C55 H55A 0.99
C55 H55B 0.99
C56 H56A 0.99
C56 H56B 0.99
C57 H57A 0.99
C57 H57B 0.99
C58 C59 1.394(4)
C58 C63 1.404(4)
C59 C60 1.381(4)
C59 H59 0.95
C60 C61 1.389(4)
C60 C64 1.500(4)
C61 C62 1.387(4)
C61 H61 0.95
C62 C63 1.378(4)
C62 C65 1.508(4)
C63 H63 0.95
C64 H64A 0.98
C64 H64B 0.98
C64 H64C 0.98
C65 H65A 0.98
C65 H65B 0.98
C65 H65C 0.98
C66 C67 1.384(4)
C66 C71 1.393(4)
C67 C68 1.394(4)
C67 H67 0.95
C68 C69 1.386(4)
C68 C72 1.511(4)
C69 C70 1.386(4)
C69 H69 0.95
C70 C71 1.388(4)
C70 C73 1.504(4)
C71 H71 0.95
C72 H72A 0.98
C72 H72B 0.98
C72 H72C 0.98
C73 H73A 0.98
C73 H73B 0.98
C73 H73C 0.98
C74 C75 1.386(4)
C74 C79 1.391(4)
C75 C76 1.392(4)
C75 H75 0.95
C76 C77 1.383(4)
C76 C80 1.502(4)
C77 C78 1.379(5)
C77 H77 0.95
C78 C79 1.378(4)
C78 C81 1.512(5)
C79 H79 0.95
C80 H80A 0.98
C80 H80B 0.98
C80 H80C 0.98
C81 H81A 0.98
C81 H81B 0.98
C81 H81C 0.98
C82 C83 1.412(4)
C82 C87 1.415(4)
C83 C84 1.393(4)
C83 C88 1.508(4)
C84 C85 1.382(4)
C84 H84 0.95
C85 C86 1.386(4)
C85 C89 1.510(4)
C86 C87 1.384(4)
C86 H86 0.95
C87 C90 1.509(4)
C88 H88A 0.98
C88 H88B 0.98
C88 H88C 0.98
C89 H89A 0.98
C89 H89B 0.98
C89 H89C 0.98
C90 H90A 0.98
C90 H90B 0.98
C90 H90C 0.98
C91 C92 1.410(4)
C91 C96 1.413(4)
C92 C93 1.390(4)
C92 C97 1.506(4)
C93 C94 1.386(4)
C93 H93 0.95
C94 C95 1.382(4)
C94 C98 1.506(4)
C95 C96 1.388(4)
C95 H95 0.95
C96 C99 1.510(4)
C97 H97A 0.98
C97 H97B 0.98
C97 H97C 0.98
C98 H98A 0.98
C98 H98B 0.98
C98 H98C 0.98
C99 H99A 0.98
C99 H99B 0.98
C99 H99C 0.98
C100 C105 1.412(4)
C100 C101 1.422(4)
C101 C102 1.389(4)
C101 C106 1.515(4)
C102 C103 1.386(4)
C102 H102 0.95
C103 C104 1.388(4)
C103 C107 1.509(4)
C104 C105 1.396(4)
C104 H104 0.95
C105 C108 1.505(4)
C106 H10D 0.98
C106 H10E 0.98
C106 H10F 0.98
C107 H10G 0.98
C107 H10H 0.98
C107 H10I 0.98
C108 H10J 0.98
C108 H10K 0.98
C108 H10L 0.98
C109 C110 1.482(8)
C109 H10M 0.98
C109 H10N 0.98
C109 H10O 0.98
C110 C111 1.366(7)
C110 C115 1.416(7)
C111 C112 1.378(8)
C111 H111 0.95
C112 C113 1.365(9)
C112 H112 0.95
C113 C114 1.332(9)
C113 H113 0.95
C114 C115 1.385(9)
C114 H114 0.95
C115 H115 0.95
C116 C117 1.456(8)
C116 H11D 0.98
C116 H11E 0.98
C116 H11F 0.98
C117 C118 1.397(9)
C117 C122 1.412(8)
C118 C119 1.323(8)
C118 H118 0.95
C119 C120 1.359(7)
C119 H119 0.95
C120 C121 1.349(7)
C120 H120 0.95
C121 C122 1.348(6)
C121 H121 0.95
C122 H122 0.95
C123 C124 1.474(11)
C123 H12A 0.98
C123 H12B 0.98
C123 H12C 0.98
C124 C125 1.39
C124 C129 1.39
C125 C126 1.39
C125 H125 0.95
C126 C127 1.39
C126 H126 0.95
C127 C128 1.39
C127 H127 0.95
C128 C129 1.39
C128 H128 0.95
C129 H129 0.95
C130 C131 1.485(15)
C130 H13A 0.98
C130 H13B 0.98
C130 H13C 0.98
C131 C132 1.39
C131 C136 1.39
C132 C133 1.39
C132 H132 0.95
C133 C134 1.39
C133 H133 0.95
C134 C135 1.39
C134 H134 0.95
C135 C136 1.39
C135 H135 0.95
C136 H136 0.95
